data_7059164
loop_
_publ_author_name
'Lu, Jingjing'
'Li, Xiao-Lei'
'Jin, Chaoyi'
'Yu, Yang'
'Tang, Jinkui'

_publ_section_title
;
 Dysprosium-based linear helicate clusters: syntheses, structures, and
 magnetism
;
_journal_issue 3
_journal_name_full 'New Journal of Chemistry'
_journal_page_first 994
_journal_page_last 1000
_journal_paper_doi 10.1039/C9NJ05192A
_journal_volume 44
_journal_year 2020
_chemical_formula_moiety 'C126 H144 Dy6 N18 O48'
_chemical_formula_sum 'C126 H144 Dy6 N18 O48'
_chemical_formula_weight 3653.58
_space_group_crystal_system monoclinic
_space_group_IT_number 14
_space_group_name_Hall '-P 2ybc'
_space_group_name_H-M_alt 'P 1 21/c 1'
_atom_sites_solution_hydrogens geom
_audit_creation_method SHELXL-2014/7
_audit_update_record
;
2019-05-30 deposited with the CCDC.	2019-12-12 downloaded from the CCDC.
;
_cell_angle_alpha 90
_cell_angle_beta 101.8052(9)
_cell_angle_gamma 90
_cell_formula_units_Z 4
_cell_length_a 16.7394(8)
_cell_length_b 25.7371(12)
_cell_length_c 32.8927(16)
_cell_measurement_reflns_used 9811
_cell_measurement_temperature 153(2)
_cell_measurement_theta_max 26.11
_cell_measurement_theta_min 2.19
_cell_volume 13871.2(11)
_computing_cell_refinement 'Bruker SAINT'
_computing_data_collection 'Bruker APEX2'
_computing_data_reduction 'Bruker SAINT'
_computing_molecular_graphics 'Bruker SHELXTL'
_computing_publication_material 'Bruker SHELXTL'
_computing_structure_refinement 'SHELXL-2014/7 (Sheldrick, 2014)'
_computing_structure_solution 'SHELXS-97 (Sheldrick 2008)'
_diffrn_ambient_temperature 153(2)
_diffrn_measured_fraction_theta_full 1.000
_diffrn_measured_fraction_theta_max 0.996
_diffrn_measurement_device_type 'Bruker APEX-II CCD'
_diffrn_measurement_method '\f and \w scans'
_diffrn_radiation_type MoK\a
_diffrn_radiation_wavelength 0.71073
_diffrn_reflns_av_R_equivalents 0.0524
_diffrn_reflns_av_unetI/netI 0.0581
_diffrn_reflns_Laue_measured_fraction_full 1.000
_diffrn_reflns_Laue_measured_fraction_max 0.996
_diffrn_reflns_limit_h_max 19
_diffrn_reflns_limit_h_min -20
_diffrn_reflns_limit_k_max 18
_diffrn_reflns_limit_k_min -31
_diffrn_reflns_limit_l_max 38
_diffrn_reflns_limit_l_min -40
_diffrn_reflns_number 86656
_diffrn_reflns_point_group_measured_fraction_full 1.000
_diffrn_reflns_point_group_measured_fraction_max 0.996
_diffrn_reflns_theta_full 25.242
_diffrn_reflns_theta_max 26.153
_diffrn_reflns_theta_min 1.013
_exptl_absorpt_coefficient_mu 3.283
_exptl_absorpt_correction_T_max 0.493
_exptl_absorpt_correction_T_min 0.372
_exptl_absorpt_correction_type multi-scan
_exptl_absorpt_process_details (sadabs;bruker,2000)
_exptl_crystal_colour Red
_exptl_crystal_density_diffrn 1.749
_exptl_crystal_description Block
_exptl_crystal_F_000 7224
_exptl_crystal_size_max 0.32
_exptl_crystal_size_mid 0.28
_exptl_crystal_size_min 0.22
_refine_diff_density_max 3.062
_refine_diff_density_min -1.979
_refine_diff_density_rms 0.181
_refine_ls_extinction_method none
_refine_ls_goodness_of_fit_ref 1.037
_refine_ls_hydrogen_treatment constr
_refine_ls_matrix_type full
_refine_ls_number_parameters 1785
_refine_ls_number_reflns 27598
_refine_ls_number_restraints 2243
_refine_ls_restrained_S_all 1.030
_refine_ls_R_factor_all 0.0600
_refine_ls_R_factor_gt 0.0416
_refine_ls_shift/su_max 0.014
_refine_ls_shift/su_mean 0.000
_refine_ls_structure_factor_coef Fsqd
_refine_ls_weighting_details 'w=1/[\s^2^(Fo^2^)+(0.0500P)^2^+55.7212P] where P=(Fo^2^+2Fc^2^)/3'
_refine_ls_weighting_scheme calc
_refine_ls_wR_factor_gt 0.1003
_refine_ls_wR_factor_ref 0.1129
_reflns_Friedel_coverage 0.000
_reflns_number_gt 21511
_reflns_number_total 27598
_reflns_threshold_expression 'I > 2\s(I)'
_cod_data_source_file c9nj05192a2.cif
_cod_data_source_block Dy6-PhCOO
_cod_depositor_comments
;Adding full bibliography for 7059162--7059164.cif.

 Adding full bibliography for 7059162--7059164.cif.
;
_cod_original_sg_symbol_H-M 'P 21/c'
_cod_database_code 7059164
_shelx_shelxl_version_number 2014/7
_shelx_space_group_comment
;
The symmetry employed for this shelxl refinement is uniquely defined
by the following loop, which should always be used as a source of
symmetry information in preference to the above space-group names.
They are only intended as comments.
;

loop_
_space_group_symop_operation_xyz
'x, y, z'
'-x, y+1/2, -z+1/2'
'-x, -y, -z'
'x, -y-1/2, z-1/2'

loop_
_atom_site_label
_atom_site_type_symbol
_atom_site_fract_x
_atom_site_fract_y
_atom_site_fract_z
_atom_site_U_iso_or_equiv
_atom_site_adp_type
_atom_site_occupancy
_atom_site_site_symmetry_order
_atom_site_calc_flag
_atom_site_refinement_flags_posn
_atom_site_refinement_flags_adp
C1 C -0.2375(4) 0.6299(3) 0.4538(2) 0.0257(9) Uani 1 1 d . U
C2 C -0.2987(4) 0.7071(3) 0.4186(2) 0.0271(10) Uani 1 1 d . U
C3 C -0.1082(4) 0.7551(3) 0.6123(2) 0.0236(9) Uani 1 1 d . U
C4 C 0.0684(4) 0.5688(2) 0.57465(19) 0.0164(10) Uani 1 1 d . U
C5 C 0.3062(4) 0.5298(3) 0.8396(2) 0.0228(10) Uani 1 1 d . U
C6 C 0.0038(4) 0.6015(2) 0.54810(19) 0.0171(11) Uani 1 1 d . U
C7 C 0.2310(4) 0.4437(3) 0.7777(2) 0.0268(10) Uani 1 1 d . U
C8 C 0.2589(4) 0.5079(2) 0.6628(2) 0.0186(10) Uani 1 1 d . U
C9 C 0.0956(4) 0.6488(2) 0.7209(2) 0.0195(10) Uani 1 1 d . U
C10 C 0.1912(4) 0.7531(2) 0.5836(2) 0.0227(10) Uani 1 1 d . U
C11 C 0.0862(4) 0.5165(2) 0.5681(2) 0.0190(10) Uani 1 1 d . U
H11 H 0.0575 0.4981 0.5454 0.023 Uiso 1 1 calc R U
C12 C -0.3711(4) 0.6819(3) 0.4056(2) 0.0286(10) Uani 1 1 d . U
H12 H -0.4160 0.6993 0.3903 0.034 Uiso 1 1 calc R U
C13 C -0.2309(4) 0.6830(3) 0.4442(2) 0.0255(10) Uani 1 1 d . U
C14 C 0.4195(4) 0.3800(3) 0.9357(2) 0.0290(10) Uani 1 1 d . U
C15 C 0.2482(4) 0.5675(3) 0.8147(2) 0.0224(10) Uani 1 1 d . U
C16 C 0.5837(4) 0.6480(3) 0.7869(2) 0.0281(11) Uani 1 1 d . U
H16 H 0.6195 0.6352 0.8101 0.034 Uiso 1 1 calc R U
C17 C -0.1187(4) 0.7530(3) 0.6537(2) 0.0242(10) Uani 1 1 d . U
C18 C 0.2180(4) 0.7927(2) 0.5603(2) 0.0239(11) Uani 1 1 d . U
H18 H 0.2715 0.8046 0.5670 0.029 Uiso 1 1 calc R U
C19 C 0.5084(4) 0.6256(3) 0.7740(2) 0.0262(10) Uani 1 1 d . U
C20 C 0.1474(4) 0.4936(2) 0.5965(2) 0.0200(11) Uani 1 1 d . U
H20 H 0.1603 0.4587 0.5943 0.024 Uiso 1 1 calc R U
C21 C 0.0850(4) 0.7931(2) 0.5190(2) 0.0221(10) Uani 1 1 d . U
C22 C -0.1710(4) 0.5993(3) 0.4780(2) 0.0235(10) Uani 1 1 d . U
H22 H -0.1772 0.5633 0.4779 0.028 Uiso 1 1 calc R U
C23 C -0.2228(4) 0.8162(3) 0.5974(2) 0.0281(11) Uani 1 1 d . U
H23 H -0.2578 0.8368 0.5783 0.034 Uiso 1 1 calc R U
C24 C 0.3721(4) 0.4167(3) 0.9521(2) 0.0287(11) Uani 1 1 d . U
C25 C 0.0205(4) 0.8064(3) 0.4819(2) 0.0246(11) Uani 1 1 d . U
C26 C -0.1619(4) 0.7883(3) 0.5851(2) 0.0242(10) Uani 1 1 d . U
C27 C 0.3294(4) 0.4586(3) 0.9277(2) 0.0288(10) Uani 1 1 d . U
H27 H 0.2929 0.4778 0.9395 0.035 Uiso 1 1 calc R U
C28 C -0.3769(4) 0.6293(3) 0.4156(2) 0.0299(10) Uani 1 1 d . U
H28 H -0.4256 0.6115 0.4065 0.036 Uiso 1 1 calc R U
C29 C -0.0697(4) 0.7238(3) 0.6875(2) 0.0234(10) Uani 1 1 d . U
H29 H -0.0862 0.7249 0.7128 0.028 Uiso 1 1 calc R U
C30 C 0.3627(4) 0.4129(3) 0.9937(2) 0.0302(11) Uani 1 1 d . U
H30 H 0.3302 0.4367 1.0041 0.036 Uiso 1 1 calc R U
C31 C 0.1410(4) 0.4345(3) 0.7673(2) 0.0314(11) Uani 1 1 d . U
C32 C 0.1462(4) 0.6225(2) 0.7578(2) 0.0214(11) Uani 1 1 d . U
C33 C 0.1901(4) 0.5242(2) 0.6291(2) 0.0185(10) Uani 1 1 d . U
C34 C 0.4855(4) 0.4125(3) 0.7625(2) 0.0230(9) Uani 1 1 d . U
C35 C 0.4526(4) 0.6419(3) 0.7386(2) 0.0249(10) Uani 1 1 d . U
C36 C 0.1640(4) 0.8134(3) 0.5278(2) 0.0240(10) Uani 1 1 d . U
H36 H 0.1792 0.8402 0.5120 0.029 Uiso 1 1 calc R U
C37 C 0.2405(4) 0.7226(2) 0.6178(2) 0.0229(10) Uani 1 1 d . U
C38 C 0.5476(4) 0.3860(3) 0.7905(2) 0.0251(10) Uani 1 1 d . U
C39 C -0.3112(4) 0.6043(3) 0.4387(2) 0.0269(10) Uani 1 1 d . U
H39 H -0.3156 0.5692 0.4446 0.032 Uiso 1 1 calc R U
C40 C 0.4247(4) 0.7113(3) 0.6817(2) 0.0269(10) Uani 1 1 d . U
H40 H 0.4492 0.7379 0.6694 0.032 Uiso 1 1 calc R U
C41 C 0.4714(4) 0.3985(3) 0.7202(2) 0.0251(9) Uani 1 1 d . U
C42 C 0.5993(4) 0.3526(3) 0.7769(2) 0.0281(11) Uani 1 1 d . U
H42 H 0.6418 0.3374 0.7958 0.034 Uiso 1 1 calc R U
C43 C 0.4598(5) 0.3409(3) 0.9630(2) 0.0331(11) Uani 1 1 d . U
C44 C 0.4753(4) 0.6852(3) 0.7165(2) 0.0264(10) Uani 1 1 d . U
C45 C 0.4016(4) 0.4165(3) 0.6898(2) 0.0249(10) Uani 1 1 d . U
H45 H 0.3881 0.3981 0.6650 0.030 Uiso 1 1 calc R U
C46 C 0.5885(4) 0.3410(3) 0.7343(2) 0.0289(10) Uani 1 1 d . U
H46 H 0.6243 0.3187 0.7247 0.035 Uiso 1 1 calc R U
C47 C 0.1257(4) 0.8480(3) 0.6504(2) 0.0284(10) Uani 1 1 d . U
C48 C 0.1499(4) 0.7984(3) 0.6731(2) 0.0270(10) Uani 1 1 d . U
C49 C 0.0534(4) 0.6401(3) 0.4202(2) 0.0296(11) Uani 1 1 d . U
C50 C -0.3201(4) 0.6492(3) 0.5465(2) 0.0319(10) Uani 1 1 d . U
C51 C 0.6045(4) 0.5213(3) 0.6903(2) 0.0289(10) Uani 1 1 d . U
C52 C -0.2285(4) 0.6534(3) 0.5604(2) 0.0293(9) Uani 1 1 d . U
C53 C 0.1783(4) 0.5878(3) 0.8256(2) 0.0242(10) Uani 1 1 d . U
H53 H 0.1676 0.5828 0.8519 0.029 Uiso 1 1 calc R U
C54 C -0.0547(5) 0.8902(3) 0.3549(2) 0.0371(11) Uani 1 1 d . U
C55 C 0.0119(4) 0.6841(3) 0.4369(2) 0.0282(10) Uani 1 1 d . U
C56 C 0.0589(4) 0.8496(3) 0.6179(2) 0.0309(10) Uani 1 1 d . U
H56 H 0.0273 0.8199 0.6112 0.037 Uiso 1 1 calc R U
C57 C -0.0059(5) 0.8776(3) 0.3954(2) 0.0364(11) Uani 1 1 d . U
H57 H 0.0367 0.9000 0.4062 0.044 Uiso 1 1 calc R U
C58 C 0.1261(4) 0.6155(3) 0.7958(2) 0.0244(10) Uani 1 1 d . U
H58 H 0.0780 0.6292 0.8013 0.029 Uiso 1 1 calc R U
C59 C 0.6473(4) 0.5497(3) 0.6657(2) 0.0314(11) Uani 1 1 d . U
H59 H 0.6211 0.5764 0.6491 0.038 Uiso 1 1 calc R U
C60 C 0.0644(4) 0.5928(3) 0.4410(2) 0.0317(11) Uani 1 1 d . U
H60 H 0.0436 0.5881 0.4648 0.038 Uiso 1 1 calc R U
C61 C 0.4508(5) 0.3386(3) 1.0037(2) 0.0354(12) Uani 1 1 d . U
H61 H 0.4781 0.3129 1.0212 0.042 Uiso 1 1 calc R U
C62 C -0.1111(5) 0.8543(3) 0.3323(2) 0.0370(11) Uani 1 1 d . U
C63 C 0.4892(5) 0.5991(3) 0.8403(2) 0.0351(15) Uani 1 1 d . U
H63A H 0.5460 0.6019 0.8530 0.053 Uiso 1 1 calc R U
H63B H 0.4645 0.5724 0.8540 0.053 Uiso 1 1 calc R U
H63C H 0.4626 0.6316 0.8427 0.053 Uiso 1 1 calc R U
C64 C 0.5523(4) 0.7075(3) 0.7305(2) 0.0297(11) Uani 1 1 d . U
H64 H 0.5678 0.7354 0.7159 0.036 Uiso 1 1 calc R U
C65 C -0.1807(4) 0.7826(3) 0.6657(2) 0.0276(10) Uani 1 1 d . U
H65 H -0.1873 0.7810 0.6931 0.033 Uiso 1 1 calc R U
C66 C 0.6441(4) 0.4805(3) 0.7137(2) 0.0294(9) Uani 1 1 d . U
H66 H 0.6164 0.4607 0.7300 0.035 Uiso 1 1 calc R U
C67 C 0.7277(4) 0.5387(3) 0.6656(2) 0.0323(11) Uani 1 1 d . U
H67 H 0.7561 0.5586 0.6497 0.039 Uiso 1 1 calc R U
C68 C -0.3609(4) 0.6816(3) 0.5159(2) 0.0337(9) Uani 1 1 d . U
H68 H -0.3325 0.7069 0.5045 0.040 Uiso 1 1 calc R U
C69 C 0.7241(4) 0.4692(3) 0.7128(2) 0.0325(11) Uani 1 1 d . U
H69 H 0.7500 0.4416 0.7285 0.039 Uiso 1 1 calc R U
C70 C -0.3623(5) 0.6127(3) 0.5633(3) 0.0380(11) Uani 1 1 d . U
H70 H -0.3345 0.5903 0.5836 0.046 Uiso 1 1 calc R U
C71 C 0.7661(4) 0.4980(3) 0.6890(2) 0.0315(11) Uani 1 1 d . U
H71 H 0.8202 0.4902 0.6888 0.038 Uiso 1 1 calc R U
C72 C 0.3079(5) 0.7128(3) 0.7712(2) 0.0407(16) Uani 1 1 d . U
H72A H 0.3125 0.6808 0.7865 0.061 Uiso 1 1 calc R U
H72B H 0.2847 0.7390 0.7860 0.061 Uiso 1 1 calc R U
H72C H 0.3611 0.7237 0.7679 0.061 Uiso 1 1 calc R U
C73 C -0.0388(5) 0.9376(3) 0.3374(2) 0.0385(12) Uani 1 1 d . U
H73 H -0.0003 0.9599 0.3526 0.046 Uiso 1 1 calc R U
C74 C 0.0851(4) 0.6467(3) 0.3847(2) 0.0316(11) Uani 1 1 d . U
H74 H 0.0774 0.6779 0.3701 0.038 Uiso 1 1 calc R U
C75 C 0.1019(4) 0.4088(3) 0.7950(3) 0.0355(11) Uani 1 1 d . U
H75 H 0.1317 0.3966 0.8202 0.043 Uiso 1 1 calc R U
C76 C 0.5168(4) 0.5337(3) 0.6911(2) 0.0296(9) Uani 1 1 d . U
C77 C 0.0955(4) 0.4523(3) 0.7303(3) 0.0364(11) Uani 1 1 d . U
H77 H 0.1210 0.4702 0.7119 0.044 Uiso 1 1 calc R U
C78 C -0.2315(4) 0.8136(3) 0.6381(2) 0.0271(10) Uani 1 1 d . U
H78 H -0.2720 0.8329 0.6468 0.033 Uiso 1 1 calc R U
C79 C 0.4016(5) 0.3739(3) 1.0191(2) 0.0335(11) Uani 1 1 d . U
H79 H 0.3949 0.3713 1.0464 0.040 Uiso 1 1 calc R U
C80 C 0.3384(5) 0.3294(3) 0.7718(2) 0.0353(16) Uani 1 1 d . U
H80A H 0.2966 0.3060 0.7766 0.053 Uiso 1 1 calc R U
H80B H 0.3712 0.3126 0.7549 0.053 Uiso 1 1 calc R U
H80C H 0.3136 0.3599 0.7578 0.053 Uiso 1 1 calc R U
C81 C 0.6063(4) 0.6896(3) 0.7654(2) 0.0299(11) Uani 1 1 d . U
H81 H 0.6569 0.7054 0.7741 0.036 Uiso 1 1 calc R U
C82 C 0.5675(5) 0.2779(3) 0.9688(3) 0.0471(19) Uani 1 1 d . U
H82A H 0.6046 0.3002 0.9870 0.071 Uiso 1 1 calc R U
H82B H 0.5966 0.2594 0.9511 0.071 Uiso 1 1 calc R U
H82C H 0.5437 0.2535 0.9850 0.071 Uiso 1 1 calc R U
C83 C 0.5241(4) 0.3631(3) 0.7072(2) 0.0282(10) Uani 1 1 d . U
H83 H 0.5154 0.3541 0.6792 0.034 Uiso 1 1 calc R U
C84 C -0.2207(6) 0.8970(3) 0.4162(3) 0.0472(12) Uani 1 1 d . U
C85 C -0.0479(4) 0.5748(3) 0.6558(2) 0.0292(15) Uani 1 1 d . U
H85A H 0.0051 0.5593 0.6639 0.044 Uiso 1 1 calc R U
H85B H -0.0865 0.5489 0.6433 0.044 Uiso 1 1 calc R U
H85C H -0.0643 0.5890 0.6798 0.044 Uiso 1 1 calc R U
C86 C -0.2077(5) 0.8170(3) 0.5153(2) 0.0417(17) Uani 1 1 d . U
H86A H -0.2612 0.8051 0.5171 0.063 Uiso 1 1 calc R U
H86B H -0.1987 0.8107 0.4878 0.063 Uiso 1 1 calc R U
H86C H -0.2033 0.8535 0.5212 0.063 Uiso 1 1 calc R U
C87 C 0.6088(4) 0.3728(3) 0.8626(2) 0.0313(15) Uani 1 1 d . U
H87A H 0.6060 0.3359 0.8587 0.047 Uiso 1 1 calc R U
H87B H 0.5989 0.3812 0.8896 0.047 Uiso 1 1 calc R U
H87C H 0.6620 0.3850 0.8605 0.047 Uiso 1 1 calc R U
C88 C 0.3430(5) 0.6153(4) 0.5934(3) 0.0471(18) Uani 1 1 d . U
H88A H 0.2898 0.6246 0.5781 0.071 Uiso 1 1 calc R U
H88B H 0.3646 0.5876 0.5793 0.071 Uiso 1 1 calc R U
H88C H 0.3785 0.6449 0.5954 0.071 Uiso 1 1 calc R U
C89 C -0.1482(5) 0.8686(3) 0.2909(2) 0.0379(11) Uani 1 1 d . U
C90 C 0.1700(5) 0.8939(3) 0.6611(2) 0.0327(11) Uani 1 1 d . U
H90 H 0.2146 0.8940 0.6833 0.039 Uiso 1 1 calc R U
C91 C -0.1875(6) 0.9391(3) 0.4461(3) 0.0545(13) Uani 1 1 d . U
C92 C -0.1325(5) 0.9164(3) 0.2749(3) 0.0407(12) Uani 1 1 d . U
H92 H -0.1583 0.9254 0.2480 0.049 Uiso 1 1 calc R U
C93 C -0.3469(5) 0.7843(3) 0.3810(3) 0.0435(18) Uani 1 1 d . U
H93A H -0.3590 0.7655 0.3552 0.065 Uiso 1 1 calc R U
H93B H -0.3295 0.8188 0.3760 0.065 Uiso 1 1 calc R U
H93C H -0.3950 0.7860 0.3926 0.065 Uiso 1 1 calc R U
C94 C -0.0264(5) 0.4189(3) 0.7473(3) 0.0391(12) Uani 1 1 d . U
H94 H -0.0825 0.4136 0.7405 0.047 Uiso 1 1 calc R U
C95 C 0.1474(5) 0.9390(3) 0.6387(3) 0.0371(11) Uani 1 1 d . U
H95 H 0.1770 0.9694 0.6459 0.044 Uiso 1 1 calc R U
C96 C 0.0179(4) 0.4015(3) 0.7846(3) 0.0384(11) Uani 1 1 d . U
H96 H -0.0086 0.3846 0.8031 0.046 Uiso 1 1 calc R U
C97 C -0.0779(5) 0.9517(3) 0.2990(3) 0.0416(12) Uani 1 1 d . U
H97 H -0.0690 0.9843 0.2885 0.050 Uiso 1 1 calc R U
C98 C 0.0124(4) 0.4440(3) 0.7201(3) 0.0388(12) Uani 1 1 d . U
H98 H -0.0175 0.4555 0.6947 0.047 Uiso 1 1 calc R U
C99 C -0.4469(5) 0.6083(3) 0.5504(3) 0.0403(11) Uani 1 1 d . U
H99 H -0.4759 0.5841 0.5627 0.048 Uiso 1 1 calc R U
C100 C 0.5327(5) 0.4984(3) 0.9224(2) 0.0426(17) Uani 1 1 d . U
H10A H 0.5250 0.5354 0.9215 0.064 Uiso 1 1 calc R U
H10B H 0.5872 0.4905 0.9368 0.064 Uiso 1 1 calc R U
H10C H 0.4943 0.4826 0.9366 0.064 Uiso 1 1 calc R U
C101 C 0.0823(5) 0.9391(3) 0.6062(3) 0.0398(12) Uani 1 1 d . U
H101 H 0.0677 0.9696 0.5914 0.048 Uiso 1 1 calc R U
C102 C 0.0380(5) 0.8945(3) 0.5952(3) 0.0378(11) Uani 1 1 d . U
H102 H -0.0057 0.8946 0.5726 0.045 Uiso 1 1 calc R U
C103 C -0.2247(6) 0.9868(3) 0.4445(3) 0.0564(14) Uani 1 1 d . U
H103 H -0.2698 0.9933 0.4234 0.068 Uiso 1 1 calc R U
C104 C -0.4866(5) 0.6403(3) 0.5191(3) 0.0422(12) Uani 1 1 d . U
H104 H -0.5427 0.6371 0.5096 0.051 Uiso 1 1 calc R U
C105 C -0.4447(5) 0.6766(3) 0.5021(3) 0.0392(10) Uani 1 1 d . U
H105 H -0.4721 0.6981 0.4812 0.047 Uiso 1 1 calc R U
C106 C -0.1974(6) 1.0253(4) 0.4730(3) 0.0605(14) Uani 1 1 d . U
H106 H -0.2248 1.0568 0.4720 0.073 Uiso 1 1 calc R U
C107 C -0.1183(6) 0.9294(4) 0.4762(3) 0.0587(13) Uani 1 1 d . U
H107 H -0.0952 0.8964 0.4789 0.070 Uiso 1 1 calc R U
C108 C 0.1284(5) 0.6066(3) 0.3709(2) 0.0329(11) Uani 1 1 d . U
H108 H 0.1502 0.6113 0.3473 0.039 Uiso 1 1 calc R U
C109 C 0.1060(5) 0.5528(3) 0.4265(2) 0.0335(11) Uani 1 1 d . U
H109 H 0.1116 0.5209 0.4401 0.040 Uiso 1 1 calc R U
C110 C 0.1390(5) 0.5601(3) 0.3917(2) 0.0351(12) Uani 1 1 d . U
H110 H 0.1685 0.5336 0.3825 0.042 Uiso 1 1 calc R U
C111 C -0.1786(5) 0.6532(3) 0.3571(3) 0.0446(17) Uani 1 1 d . U
H11A H -0.1297 0.6422 0.3758 0.067 Uiso 1 1 calc R U
H11B H -0.1776 0.6415 0.3295 0.067 Uiso 1 1 calc R U
H11C H -0.2252 0.6386 0.3659 0.067 Uiso 1 1 calc R U
C112 C -0.2316(6) 0.8436(4) 0.2266(3) 0.0489(19) Uani 1 1 d . U
H11D H -0.2672 0.8730 0.2258 0.073 Uiso 1 1 calc R U
H11E H -0.2622 0.8143 0.2138 0.073 Uiso 1 1 calc R U
H11F H -0.1892 0.8517 0.2119 0.073 Uiso 1 1 calc R U
C113 C 0.4070(6) 0.2229(3) 0.8765(3) 0.058(3) Uani 1 1 d . .
H11G H 0.4433 0.2084 0.9002 0.087 Uiso 1 1 calc R U
H11H H 0.4001 0.1986 0.8539 0.087 Uiso 1 1 calc R U
H11I H 0.3551 0.2299 0.8834 0.087 Uiso 1 1 calc R U
C114 C 0.1316(5) 0.7960(4) 0.7838(3) 0.051(2) Uani 1 1 d . U
H11J H 0.1453 0.7748 0.8082 0.076 Uiso 1 1 calc R U
H11K H 0.1208 0.7742 0.7596 0.076 Uiso 1 1 calc R U
H11L H 0.0840 0.8163 0.7850 0.076 Uiso 1 1 calc R U
C115 C -0.1319(7) 1.0164(4) 0.5019(3) 0.0672(15) Uani 1 1 d . U
H115 H -0.1156 1.0410 0.5226 0.081 Uiso 1 1 calc R U
C116 C -0.0840(7) 0.9689(4) 0.5022(3) 0.0667(14) Uani 1 1 d . U
H116 H -0.0325 0.9655 0.5192 0.080 Uiso 1 1 calc R U
C117 C 0.9270(6) 0.7150(4) 0.2890(3) 0.058(3) Uani 1 1 d . .
H11M H 0.9554 0.7401 0.2756 0.087 Uiso 1 1 calc R U
H11N H 0.9344 0.6810 0.2783 0.087 Uiso 1 1 calc R U
H11O H 0.9484 0.7156 0.3184 0.087 Uiso 1 1 calc R U
C118 C 0.4634(6) 0.4958(4) 0.5791(3) 0.061(2) Uani 1 1 d D U
H11P H 0.4649 0.5282 0.5647 0.092 Uiso 1 1 calc R U
H11Q H 0.4605 0.5026 0.6074 0.092 Uiso 1 1 calc R U
H11R H 0.4163 0.4763 0.5659 0.092 Uiso 1 1 calc R U
C119 C 0.6557(5) 0.5070(3) 0.8121(3) 0.0418(18) Uani 1 1 d . U
H11S H 0.6048 0.5161 0.7942 0.063 Uiso 1 1 calc R U
H11T H 0.6706 0.4723 0.8058 0.063 Uiso 1 1 calc R U
H11U H 0.6974 0.5308 0.8078 0.063 Uiso 1 1 calc R U
C120 C 0.3499(7) 0.9096(4) 0.4725(4) 0.087(4) Uani 1 1 d . .
H12A H 0.3299 0.9422 0.4805 0.131 Uiso 1 1 calc R U
H12B H 0.3476 0.9095 0.4431 0.131 Uiso 1 1 calc R U
H12C H 0.4053 0.9047 0.4869 0.131 Uiso 1 1 calc R U
C121 C 0.1697(7) 0.7877(4) 0.3944(4) 0.074(3) Uani 1 1 d . U
H12D H 0.2096 0.7845 0.3773 0.111 Uiso 1 1 calc R U
H12E H 0.1161 0.7891 0.3770 0.111 Uiso 1 1 calc R U
H12F H 0.1735 0.7584 0.4126 0.111 Uiso 1 1 calc R U
C122 C 0.2344(5) 0.6723(4) 0.4910(3) 0.0545(19) Uani 1 1 d D U
H12G H 0.2223 0.7076 0.4824 0.082 Uiso 1 1 calc R U
H12H H 0.2266 0.6502 0.4670 0.082 Uiso 1 1 calc R U
H12I H 0.2900 0.6700 0.5058 0.082 Uiso 1 1 calc R U
C123 C 0.3908(10) 0.8395(7) 0.8912(5) 0.149(5) Uani 1 1 d D U
H200 H 0.3785 0.8734 0.9005 0.223 Uiso 1 1 calc R U
H202 H 0.4409 0.8408 0.8813 0.223 Uiso 1 1 calc R U
H204 H 0.3965 0.8154 0.9139 0.223 Uiso 1 1 calc R U
C124 C 0.3826(7) 0.5371(5) 0.5028(4) 0.084(3) Uani 1 1 d D U
H201 H 0.3893 0.5741 0.5052 0.125 Uiso 1 1 calc R U
H203 H 0.4061 0.5247 0.4804 0.125 Uiso 1 1 calc R U
H205 H 0.4094 0.5210 0.5283 0.125 Uiso 1 1 calc R U
C125 C 0.4375(10) 0.7350(6) 0.8755(5) 0.116(4) Uani 1 1 d D U
Dy1 Dy 0.40918(2) 0.42829(2) 0.84184(2) 0.01735(7) Uani 1 1 d . .
Dy2 Dy 0.37705(2) 0.52302(2) 0.75120(2) 0.01456(7) Uani 1 1 d . .
Dy3 Dy 0.26280(2) 0.63165(2) 0.68435(2) 0.01397(7) Uani 1 1 d . .
Dy4 Dy 0.05834(2) 0.68267(2) 0.62622(2) 0.01365(7) Uani 1 1 d . .
Dy5 Dy -0.07790(2) 0.71155(2) 0.52032(2) 0.01520(7) Uani 1 1 d . .
Dy6 Dy -0.13057(2) 0.77566(2) 0.40922(2) 0.02104(8) Uani 1 1 d . .
N1 N 0.1705(3) 0.57386(19) 0.63281(15) 0.0157(11) Uani 1 1 d . .
N2 N 0.1097(3) 0.59549(19) 0.60639(15) 0.0152(11) Uani 1 1 d . .
N3 N 0.2669(3) 0.57662(19) 0.77773(15) 0.0165(11) Uani 1 1 d . .
N4 N -0.0060(3) 0.69639(19) 0.68633(16) 0.0181(11) Uani 1 1 d . .
N5 N 0.3378(3) 0.4717(2) 0.89091(18) 0.0239(12) Uani 1 1 d . .
N6 N -0.0503(3) 0.5797(2) 0.51964(16) 0.0194(11) Uani 1 1 d . .
N7 N -0.1049(3) 0.6182(2) 0.49944(16) 0.0203(12) Uani 1 1 d . .
N8 N 0.3573(3) 0.4553(2) 0.69439(16) 0.0192(11) Uani 1 1 d . .
N9 N 0.2882(4) 0.5137(2) 0.87427(18) 0.0271(13) Uani 1 1 d . .
N10 N 0.0307(3) 0.6741(2) 0.72464(17) 0.0225(12) Uani 1 1 d . .
N11 N 0.2917(3) 0.4631(2) 0.65998(17) 0.0214(12) Uani 1 1 d . .
N12 N 0.2164(3) 0.60416(19) 0.74945(15) 0.0155(11) Uani 1 1 d . .
N13 N 0.0604(3) 0.7575(2) 0.54294(16) 0.0177(11) Uani 1 1 d . .
N14 N 0.1123(3) 0.73829(19) 0.57516(15) 0.0152(11) Uani 1 1 d . .
N15 N -0.0163(4) 0.8384(2) 0.41760(18) 0.0286(14) Uani 1 1 d . .
N16 N 0.0450(3) 0.8345(2) 0.45405(18) 0.0275(13) Uani 1 1 d . .
N17 N 0.3155(3) 0.7356(2) 0.63254(17) 0.0203(12) Uani 1 1 d . .
N18 N 0.3493(3) 0.70169(19) 0.66584(16) 0.0176(11) Uani 1 1 d . .
O1 O 0.1227(2) 0.64321(15) 0.68650(13) 0.0162(9) Uani 1 1 d . .
O2 O -0.0527(2) 0.72894(16) 0.59717(13) 0.0173(9) Uani 1 1 d . .
O3 O -0.1472(3) 0.78927(17) 0.54509(14) 0.0230(10) Uani 1 1 d . .
O4 O 0.4397(2) 0.44667(15) 0.77836(13) 0.0168(9) Uani 1 1 d . .
O5 O 0.2612(3) 0.47154(16) 0.75382(14) 0.0212(10) Uani 1 1 d . .
O6 O -0.1627(3) 0.71151(16) 0.45578(13) 0.0202(10) Uani 1 1 d . .
O7 O -0.0513(3) 0.78604(16) 0.47936(14) 0.0203(10) Uani 1 1 d . .
O8 O 0.0079(2) 0.65087(15) 0.55747(13) 0.0161(9) Uani 1 1 d . .
O9 O 0.2810(2) 0.54197(15) 0.69212(12) 0.0156(9) Uani 1 1 d . .
O10 O -0.2832(3) 0.75822(18) 0.40941(15) 0.0291(11) Uani 1 1 d . .
O11 O 0.2721(3) 0.42218(16) 0.81045(13) 0.0213(10) Uani 1 1 d . .
O12 O 0.3659(2) 0.51350(16) 0.82330(13) 0.0180(9) Uani 1 1 d . .
O13 O 0.5484(3) 0.39742(17) 0.83148(14) 0.0229(10) Uani 1 1 d . .
O14 O 0.5060(4) 0.3077(2) 0.94462(18) 0.0568(18) Uani 1 1 d . .
O15 O 0.3828(2) 0.61594(16) 0.72799(13) 0.0190(9) Uani 1 1 d . .
O16 O 0.0147(3) 0.68424(17) 0.47587(13) 0.0204(10) Uani 1 1 d . .
O17 O 0.3374(3) 0.59869(17) 0.63406(14) 0.0236(10) Uani 1 1 d . .
O18 O 0.2023(2) 0.68386(15) 0.63060(13) 0.0165(9) Uani 1 1 d . .
O19 O -0.0447(3) 0.61513(17) 0.62669(14) 0.0221(10) Uani 1 1 d . .
O20 O 0.4915(3) 0.52544(16) 0.72324(14) 0.0227(10) Uani 1 1 d . .
O21 O -0.0221(3) 0.71829(18) 0.41211(14) 0.0259(11) Uani 1 1 d . .
O22 O 0.4285(3) 0.37958(18) 0.89755(14) 0.0264(11) Uani 1 1 d . .
O23 O -0.1928(3) 0.68618(18) 0.54136(15) 0.0266(11) Uani 1 1 d . .
O24 O -0.1839(3) 0.70948(19) 0.35750(15) 0.0318(12) Uani 1 1 d . .
O25 O -0.1885(3) 0.85197(18) 0.42198(16) 0.0298(11) Uani 1 1 d . .
O26 O 0.3888(3) 0.34387(17) 0.81068(14) 0.0258(11) Uani 1 1 d . .
O27 O -0.1301(3) 0.80988(19) 0.34689(15) 0.0331(12) Uani 1 1 d . .
O28 O -0.1938(3) 0.6244(2) 0.58853(18) 0.0450(15) Uani 1 1 d . .
O29 O 0.4749(4) 0.5516(3) 0.65764(19) 0.069(2) Uani 1 1 d . .
O30 O 0.2565(3) 0.70521(17) 0.73121(14) 0.0230(10) Uani 1 1 d . .
O31 O 0.4810(3) 0.58580(17) 0.79650(13) 0.0234(10) Uani 1 1 d . .
O32 O 0.5204(3) 0.47855(18) 0.88099(15) 0.0285(11) Uani 1 1 d . .
O33 O 0.1091(3) 0.75876(17) 0.66065(14) 0.0252(10) Uani 1 1 d . .
O34 O 0.2102(3) 0.79861(17) 0.70329(15) 0.0268(11) Uani 1 1 d . .
O35 O -0.1960(3) 0.8314(2) 0.26877(16) 0.0437(14) Uani 1 1 d . .
O36 O -0.2787(4) 0.9064(2) 0.3873(2) 0.0539(17) Uani 1 1 d . .
O37 O 0.4403(4) 0.26945(19) 0.86476(16) 0.0369(13) Uani 1 1 d . .
H37 H 0.4569 0.2872 0.8854 0.055 Uiso 1 1 calc R U
O38 O 0.1970(4) 0.8294(2) 0.78170(18) 0.0489(15) Uani 1 1 d . .
H38 H 0.2066 0.8285 0.7582 0.073 Uiso 1 1 calc R U
O39 O 0.6474(4) 0.5095(2) 0.85396(19) 0.0531(17) Uani 1 1 d . .
H39A H 0.6731 0.5344 0.8653 0.080 Uiso 1 1 calc R U
O40 O 0.8418(4) 0.7274(2) 0.28098(18) 0.0474(15) Uani 1 1 d . .
H40A H 0.8358 0.7578 0.2871 0.071 Uiso 1 1 calc R U
O41 O 0.1841(4) 0.8330(3) 0.4177(3) 0.077(2) Uani 1 1 d . .
H41 H 0.1450 0.8391 0.4284 0.115 Uiso 1 1 calc R U
O42 O 0.3018(5) 0.8694(4) 0.4826(3) 0.090(3) Uani 1 1 d . .
H42A H 0.2587 0.8682 0.4654 0.135 Uiso 1 1 calc R U
O43 O 0.1812(5) 0.6563(3) 0.5174(3) 0.084(2) Uani 1 1 d D U
H43 H 0.1641 0.6819 0.5277 0.126 Uiso 1 1 calc R U
O44 O 0.8572(13) 0.0134(9) 0.5948(7) 0.284(10) Uiso 1 1 d . .
O45 O 0.5386(10) 0.4655(8) 0.5778(6) 0.224(7) Uiso 1 1 d D .
H45A H 0.5639 0.4604 0.6016 0.336 Uiso 1 1 calc R U
O46 O 0.3240(8) 0.8223(5) 0.8573(4) 0.158(5) Uani 1 1 d D U
O47 O 0.2956(8) 0.5243(6) 0.4947(6) 0.193(6) Uiso 1 1 d D .
H47 H 0.2875 0.4979 0.4805 0.290 Uiso 1 1 calc R U
O48 O 0.4008(11) 0.7052(7) 0.9032(5) 0.225(7) Uiso 1 1 d D .

loop_
_atom_site_aniso_label
_atom_site_aniso_U_11
_atom_site_aniso_U_22
_atom_site_aniso_U_33
_atom_site_aniso_U_23
_atom_site_aniso_U_13
_atom_site_aniso_U_12
C1 0.0237(17) 0.0284(18) 0.0256(18) -0.0030(16) 0.0064(16) -0.0013(16)
C2 0.0257(18) 0.0295(19) 0.0265(19) -0.0012(17) 0.0061(17) -0.0026(17)
C3 0.0232(17) 0.0240(18) 0.0249(18) -0.0003(16) 0.0077(16) 0.0054(16)
C4 0.019(2) 0.015(2) 0.016(2) -0.0003(18) 0.0056(18) -0.0007(18)
C5 0.025(2) 0.023(2) 0.021(2) 0.0008(18) 0.0062(18) 0.0017(18)
C6 0.019(2) 0.015(2) 0.018(2) -0.0017(19) 0.006(2) 0.0014(19)
C7 0.0202(19) 0.030(2) 0.031(2) 0.0028(18) 0.0051(18) 0.0006(17)
C8 0.021(2) 0.016(2) 0.020(2) -0.0008(19) 0.0080(19) 0.0010(19)
C9 0.022(2) 0.021(2) 0.018(2) 0.0029(19) 0.0086(19) 0.0016(19)
C10 0.0245(19) 0.0173(18) 0.0267(19) 0.0018(17) 0.0060(17) -0.0017(17)
C11 0.022(2) 0.015(2) 0.020(2) -0.0031(18) 0.0032(18) -0.0014(18)
C12 0.0246(18) 0.0332(19) 0.0274(19) -0.0002(17) 0.0041(17) -0.0006(17)
C13 0.0240(18) 0.0290(19) 0.0239(19) -0.0015(17) 0.0055(17) -0.0023(17)
C14 0.033(2) 0.028(2) 0.023(2) 0.0029(18) 0.0005(19) -0.0059(18)
C15 0.024(2) 0.024(2) 0.022(2) 0.0009(18) 0.0106(19) 0.0045(18)
C16 0.026(2) 0.028(2) 0.028(2) 0.0061(19) 0.0003(19) -0.0046(19)
C17 0.023(2) 0.026(2) 0.025(2) -0.0009(18) 0.0071(18) 0.0081(18)
C18 0.026(2) 0.021(2) 0.025(2) 0.0014(18) 0.0048(19) -0.0049(18)
C19 0.0258(19) 0.0250(19) 0.0266(19) 0.0062(17) 0.0025(17) -0.0043(17)
C20 0.024(2) 0.015(2) 0.021(2) -0.0024(19) 0.005(2) 0.0026(19)
C21 0.026(2) 0.017(2) 0.024(2) 0.0013(18) 0.0051(19) -0.0014(18)
C22 0.0224(18) 0.0249(19) 0.0239(19) -0.0022(17) 0.0062(17) -0.0019(17)
C23 0.027(2) 0.029(2) 0.028(2) 0.0016(19) 0.0051(19) 0.0117(19)
C24 0.034(2) 0.028(2) 0.023(2) 0.0016(18) 0.0018(19) -0.0054(19)
C25 0.028(2) 0.021(2) 0.025(2) 0.0039(19) 0.0052(19) -0.0037(19)
C26 0.0235(18) 0.0254(19) 0.0243(19) -0.0022(17) 0.0062(17) 0.0065(17)
C27 0.034(2) 0.029(2) 0.023(2) 0.0012(18) 0.0031(19) -0.0029(19)
C28 0.0263(18) 0.0329(19) 0.0296(19) -0.0019(17) 0.0040(17) -0.0022(17)
C29 0.0246(19) 0.026(2) 0.021(2) -0.0021(18) 0.0084(18) 0.0069(18)
C30 0.036(2) 0.029(2) 0.024(2) 0.0025(19) 0.0029(19) -0.0053(19)
C31 0.021(2) 0.036(2) 0.037(2) 0.004(2) 0.0043(19) -0.0002(19)
C32 0.026(2) 0.019(2) 0.021(2) 0.0003(19) 0.0088(19) 0.0042(19)
C33 0.021(2) 0.017(2) 0.019(2) -0.0014(19) 0.0071(19) 0.0021(19)
C34 0.0224(18) 0.0215(18) 0.0268(19) 0.0011(17) 0.0086(17) 0.0042(16)
C35 0.0233(18) 0.0253(19) 0.0258(19) 0.0035(17) 0.0040(17) -0.0018(17)
C36 0.025(2) 0.021(2) 0.025(2) 0.0040(19) 0.0042(19) -0.0053(18)
C37 0.024(2) 0.020(2) 0.025(2) 0.0027(18) 0.0052(19) -0.0029(18)
C38 0.0242(19) 0.0226(19) 0.029(2) 0.0018(17) 0.0071(18) 0.0057(17)
C39 0.0252(18) 0.0290(19) 0.0263(19) -0.0023(17) 0.0049(17) -0.0030(17)
C40 0.026(2) 0.026(2) 0.028(2) 0.0069(18) 0.0033(19) -0.0067(18)
C41 0.0247(18) 0.0231(18) 0.0281(18) 0.0009(16) 0.0071(17) 0.0068(16)
C42 0.027(2) 0.025(2) 0.032(2) 0.0013(19) 0.005(2) 0.0086(19)
C43 0.038(2) 0.031(2) 0.027(2) 0.0028(19) -0.001(2) -0.0023(19)
C44 0.024(2) 0.026(2) 0.028(2) 0.0062(18) 0.0026(18) -0.0053(18)
C45 0.0257(19) 0.0220(19) 0.0273(19) -0.0001(17) 0.0058(17) 0.0071(17)
C46 0.028(2) 0.026(2) 0.034(2) -0.0005(18) 0.0073(19) 0.0108(18)
C47 0.030(2) 0.021(2) 0.035(2) 0.0011(18) 0.0078(18) 0.0012(17)
C48 0.0286(19) 0.0210(19) 0.032(2) 0.0000(17) 0.0083(18) 0.0001(17)
C49 0.033(2) 0.031(2) 0.026(2) -0.0018(19) 0.0109(19) -0.0004(19)
C50 0.0273(19) 0.0349(19) 0.0336(19) -0.0022(17) 0.0066(17) -0.0004(17)
C51 0.025(2) 0.035(2) 0.029(2) 0.0019(19) 0.0105(19) 0.0037(19)
C52 0.0257(17) 0.0321(18) 0.0310(18) -0.0019(16) 0.0077(16) 0.0004(16)
C53 0.028(2) 0.026(2) 0.020(2) 0.0015(19) 0.0084(19) 0.0052(19)
C54 0.044(2) 0.033(2) 0.034(2) 0.0109(19) 0.0056(19) 0.0016(19)
C55 0.030(2) 0.031(2) 0.026(2) -0.0003(18) 0.0111(18) -0.0019(18)
C56 0.0328(18) 0.0230(18) 0.0356(19) 0.0010(16) 0.0043(17) 0.0015(16)
C57 0.043(2) 0.030(2) 0.035(2) 0.0087(18) 0.0052(19) -0.0010(18)
C58 0.028(2) 0.027(2) 0.022(2) 0.0022(19) 0.0120(19) 0.0059(19)
C59 0.029(2) 0.037(2) 0.031(2) 0.0041(19) 0.0123(19) 0.0040(19)
C60 0.036(2) 0.033(2) 0.029(2) -0.0007(19) 0.0122(19) 0.0009(19)
C61 0.042(2) 0.032(2) 0.028(2) 0.006(2) -0.003(2) -0.002(2)
C62 0.044(2) 0.033(2) 0.033(2) 0.0116(18) 0.0058(19) 0.0022(19)
C63 0.044(3) 0.032(3) 0.028(3) 0.000(3) 0.005(3) -0.008(3)
C64 0.027(2) 0.030(2) 0.031(2) 0.0071(19) 0.0018(19) -0.0073(19)
C65 0.028(2) 0.029(2) 0.026(2) -0.0013(18) 0.0072(19) 0.0092(18)
C66 0.0259(17) 0.0332(18) 0.0307(18) 0.0012(16) 0.0094(16) 0.0043(16)
C67 0.028(2) 0.040(2) 0.032(2) 0.0027(19) 0.0118(19) 0.0008(19)
C68 0.0293(16) 0.0372(17) 0.0341(17) -0.0005(15) 0.0056(15) 0.0007(15)
C69 0.029(2) 0.038(2) 0.032(2) 0.0016(19) 0.0078(19) 0.0070(19)
C70 0.030(2) 0.041(2) 0.042(2) 0.002(2) 0.006(2) 0.0003(19)
C71 0.026(2) 0.039(2) 0.032(2) -0.002(2) 0.011(2) 0.005(2)
C72 0.044(3) 0.038(3) 0.037(3) -0.005(3) 0.003(3) -0.001(3)
C73 0.046(2) 0.034(2) 0.034(2) 0.011(2) 0.005(2) -0.001(2)
C74 0.035(2) 0.034(2) 0.028(2) -0.0007(19) 0.012(2) -0.0003(19)
C75 0.024(2) 0.042(2) 0.040(2) 0.009(2) 0.004(2) -0.001(2)
C76 0.0276(17) 0.0321(18) 0.0304(18) 0.0033(16) 0.0086(16) 0.0047(16)
C77 0.024(2) 0.042(2) 0.041(2) 0.008(2) 0.001(2) -0.003(2)
C78 0.027(2) 0.029(2) 0.027(2) -0.0015(18) 0.0079(18) 0.0115(18)
C79 0.040(2) 0.032(2) 0.026(2) 0.0045(19) 0.001(2) -0.0050(19)
C80 0.036(3) 0.030(3) 0.037(3) -0.007(3) 0.000(3) 0.000(3)
C81 0.026(2) 0.030(2) 0.031(2) 0.0058(19) 0.0008(19) -0.0078(19)
C82 0.047(4) 0.048(4) 0.042(4) 0.007(3) -0.002(3) 0.004(3)
C83 0.0283(19) 0.0270(19) 0.030(2) -0.0008(17) 0.0072(18) 0.0082(17)
C84 0.058(2) 0.036(2) 0.043(2) 0.005(2) -0.001(2) 0.001(2)
C85 0.027(3) 0.030(3) 0.032(4) 0.007(3) 0.008(3) -0.003(3)
C86 0.046(4) 0.043(4) 0.033(3) 0.008(3) 0.003(3) 0.023(3)
C87 0.030(3) 0.030(3) 0.031(3) 0.008(3) 0.001(3) 0.011(3)
C88 0.051(4) 0.055(4) 0.039(4) 0.007(3) 0.018(3) 0.008(3)
C89 0.043(2) 0.035(2) 0.034(2) 0.012(2) 0.005(2) 0.002(2)
C90 0.033(2) 0.023(2) 0.040(2) 0.0015(19) 0.004(2) 0.0002(19)
C91 0.068(3) 0.038(2) 0.051(3) 0.003(2) -0.004(2) -0.001(2)
C92 0.047(2) 0.038(2) 0.035(2) 0.012(2) 0.003(2) 0.002(2)
C93 0.040(3) 0.039(3) 0.043(4) 0.011(3) -0.011(3) -0.003(3)
C94 0.024(2) 0.044(2) 0.047(3) 0.006(2) 0.002(2) -0.001(2)
C95 0.037(2) 0.026(2) 0.045(2) 0.003(2) 0.002(2) -0.0016(19)
C96 0.025(2) 0.045(2) 0.044(2) 0.007(2) 0.006(2) -0.003(2)
C97 0.049(2) 0.036(2) 0.038(2) 0.014(2) 0.003(2) 0.001(2)
C98 0.025(2) 0.044(2) 0.044(2) 0.007(2) -0.001(2) -0.002(2)
C99 0.032(2) 0.042(2) 0.046(2) 0.000(2) 0.007(2) -0.0017(19)
C100 0.045(4) 0.047(4) 0.033(3) -0.008(3) 0.003(3) -0.016(3)
C101 0.041(2) 0.029(2) 0.046(2) 0.006(2) -0.001(2) 0.002(2)
C102 0.040(2) 0.027(2) 0.043(2) 0.003(2) 0.000(2) 0.0018(19)
C103 0.070(3) 0.040(2) 0.052(3) 0.000(2) -0.002(2) 0.000(2)
C104 0.032(2) 0.045(2) 0.047(2) -0.005(2) 0.003(2) 0.002(2)
C105 0.0327(19) 0.044(2) 0.039(2) -0.0010(18) 0.0036(18) 0.0030(18)
C106 0.077(3) 0.042(2) 0.055(3) 0.001(2) -0.004(2) 0.000(2)
C107 0.072(2) 0.041(2) 0.053(2) 0.003(2) -0.009(2) 0.000(2)
C108 0.037(2) 0.036(2) 0.027(2) -0.0024(19) 0.011(2) 0.001(2)
C109 0.038(2) 0.034(2) 0.031(2) -0.0016(19) 0.010(2) 0.003(2)
C110 0.038(2) 0.035(2) 0.033(2) -0.005(2) 0.010(2) 0.003(2)
C111 0.054(4) 0.042(4) 0.039(4) -0.007(3) 0.012(3) -0.003(3)
C112 0.054(4) 0.052(4) 0.035(4) 0.015(3) -0.003(3) 0.000(4)
C113 0.079(7) 0.044(6) 0.050(6) 0.016(4) 0.012(5) -0.003(5)
C114 0.051(4) 0.057(5) 0.046(4) -0.006(4) 0.015(4) -0.002(4)
C115 0.085(3) 0.047(3) 0.059(3) 0.000(2) -0.009(3) -0.001(3)
C116 0.081(3) 0.049(3) 0.059(3) 0.000(2) -0.012(2) 0.000(2)
C117 0.059(6) 0.078(7) 0.043(6) 0.026(5) 0.024(5) 0.020(5)
C118 0.065(4) 0.061(4) 0.057(4) 0.002(4) 0.010(4) -0.008(4)
C119 0.035(4) 0.046(4) 0.044(4) 0.000(3) 0.008(3) 0.003(3)
C120 0.071(8) 0.061(7) 0.126(12) 0.025(7) 0.012(8) -0.004(6)
C121 0.077(6) 0.063(6) 0.084(7) -0.007(5) 0.024(5) -0.011(5)
C122 0.052(4) 0.059(4) 0.049(4) 0.000(3) 0.003(3) -0.002(3)
C123 0.151(5) 0.148(5) 0.147(5) -0.002(2) 0.032(2) -0.004(2)
C124 0.084(3) 0.084(3) 0.082(3) 0.0009(19) 0.0156(19) -0.0014(19)
C125 0.114(4) 0.116(4) 0.118(4) -0.001(2) 0.025(2) 0.001(2)
Dy1 0.01803(15) 0.01531(15) 0.01811(16) 0.00183(11) 0.00231(12) 0.00016(11)
Dy2 0.01557(14) 0.01296(15) 0.01545(15) 0.00030(11) 0.00390(11) 0.00092(11)
Dy3 0.01461(14) 0.01209(14) 0.01519(15) -0.00015(11) 0.00298(11) -0.00002(10)
Dy4 0.01447(14) 0.01207(14) 0.01458(15) -0.00060(11) 0.00333(11) 0.00067(10)
Dy5 0.01588(14) 0.01470(15) 0.01488(15) 0.00016(11) 0.00285(12) -0.00051(11)
Dy6 0.02121(16) 0.02184(17) 0.01927(16) 0.00450(12) 0.00229(13) 0.00013(12)
N1 0.016(3) 0.017(3) 0.014(3) -0.002(2) 0.003(2) 0.001(2)
N2 0.018(3) 0.013(3) 0.014(3) -0.003(2) 0.002(2) 0.000(2)
N3 0.023(3) 0.014(3) 0.013(3) 0.000(2) 0.004(2) 0.001(2)
N4 0.021(3) 0.016(3) 0.017(3) 0.000(2) 0.004(2) 0.003(2)
N5 0.021(3) 0.024(3) 0.026(3) 0.002(2) 0.003(2) 0.003(2)
N6 0.022(3) 0.019(3) 0.017(3) 0.000(2) 0.003(2) 0.000(2)
N7 0.020(3) 0.021(3) 0.018(3) 0.002(2) 0.001(2) -0.001(2)
N8 0.018(3) 0.020(3) 0.019(3) 0.002(2) 0.002(2) 0.001(2)
N9 0.033(3) 0.024(3) 0.025(3) 0.005(2) 0.005(3) 0.010(2)
N10 0.021(3) 0.025(3) 0.021(3) 0.003(2) 0.003(2) 0.008(2)
N11 0.022(3) 0.021(3) 0.021(3) -0.001(2) 0.003(2) 0.004(2)
N12 0.021(3) 0.013(3) 0.013(3) -0.001(2) 0.005(2) 0.002(2)
N13 0.019(3) 0.018(3) 0.016(3) 0.002(2) 0.003(2) -0.001(2)
N14 0.018(3) 0.013(3) 0.013(3) 0.001(2) 0.000(2) -0.001(2)
N15 0.030(3) 0.033(3) 0.021(3) 0.009(3) 0.000(3) -0.003(3)
N16 0.027(3) 0.030(3) 0.023(3) 0.005(2) -0.001(3) -0.007(3)
N17 0.020(3) 0.018(3) 0.021(3) 0.005(2) -0.001(2) -0.001(2)
N18 0.018(3) 0.016(3) 0.019(3) 0.000(2) 0.003(2) -0.003(2)
O1 0.015(2) 0.016(2) 0.018(2) 0.0026(17) 0.0060(18) 0.0016(16)
O2 0.019(2) 0.017(2) 0.016(2) -0.0028(17) 0.0039(18) 0.0065(17)
O3 0.028(2) 0.023(2) 0.019(2) 0.0048(18) 0.006(2) 0.0084(19)
O4 0.018(2) 0.013(2) 0.019(2) -0.0003(17) 0.0057(18) 0.0052(17)
O5 0.019(2) 0.022(2) 0.023(3) 0.0022(19) 0.0061(19) -0.0042(18)
O6 0.019(2) 0.022(2) 0.018(2) 0.0000(18) 0.0013(19) -0.0020(18)
O7 0.018(2) 0.021(2) 0.022(2) 0.0039(18) 0.0037(19) -0.0032(18)
O8 0.018(2) 0.016(2) 0.015(2) -0.0018(17) 0.0044(18) 0.0009(17)
O9 0.020(2) 0.014(2) 0.012(2) -0.0035(16) 0.0023(18) 0.0013(17)
O10 0.026(3) 0.025(3) 0.032(3) 0.006(2) -0.005(2) 0.000(2)
O11 0.021(2) 0.019(2) 0.021(2) 0.0044(18) -0.0013(19) 0.0001(18)
O12 0.017(2) 0.016(2) 0.022(2) -0.0007(17) 0.0051(18) 0.0011(17)
O13 0.025(2) 0.021(2) 0.021(2) -0.0003(19) 0.001(2) 0.0033(19)
O14 0.084(5) 0.047(4) 0.032(3) 0.001(3) -0.006(3) 0.033(3)
O15 0.017(2) 0.016(2) 0.023(2) 0.0000(18) 0.0018(19) 0.0002(17)
O16 0.023(2) 0.024(2) 0.014(2) 0.0018(18) 0.0044(19) 0.0037(19)
O17 0.025(2) 0.029(3) 0.020(2) 0.0007(19) 0.012(2) 0.0044(19)
O18 0.016(2) 0.015(2) 0.019(2) 0.0052(17) 0.0030(18) -0.0006(17)
O19 0.021(2) 0.021(2) 0.025(3) 0.0019(19) 0.005(2) -0.0047(18)
O20 0.023(2) 0.019(2) 0.029(3) -0.0001(19) 0.015(2) 0.0023(18)
O21 0.028(3) 0.031(3) 0.020(3) 0.005(2) 0.007(2) 0.005(2)
O22 0.032(3) 0.025(3) 0.022(3) 0.004(2) 0.004(2) 0.003(2)
O23 0.025(2) 0.031(3) 0.027(3) -0.005(2) 0.013(2) -0.005(2)
O24 0.037(3) 0.032(3) 0.026(3) -0.004(2) 0.005(2) -0.004(2)
O25 0.028(3) 0.022(3) 0.038(3) 0.005(2) 0.005(2) 0.001(2)
O26 0.027(3) 0.020(2) 0.028(3) -0.003(2) 0.002(2) -0.0062(19)
O27 0.039(3) 0.033(3) 0.025(3) 0.010(2) 0.000(2) -0.004(2)
O28 0.024(3) 0.058(4) 0.050(4) 0.024(3) 0.001(3) -0.003(3)
O29 0.043(4) 0.129(6) 0.041(4) 0.041(4) 0.025(3) 0.047(4)
O30 0.027(2) 0.021(2) 0.020(2) -0.0034(19) 0.002(2) -0.0003(19)
O31 0.028(2) 0.022(2) 0.017(2) 0.0017(18) -0.003(2) -0.0052(19)
O32 0.027(3) 0.025(3) 0.029(3) -0.003(2) -0.004(2) -0.003(2)
O33 0.032(3) 0.017(2) 0.025(3) -0.0055(19) 0.004(2) -0.008(2)
O34 0.027(3) 0.020(2) 0.031(3) 0.001(2) 0.003(2) -0.002(2)
O35 0.048(3) 0.049(4) 0.028(3) 0.016(3) -0.006(3) -0.008(3)
O36 0.052(4) 0.032(3) 0.063(4) 0.006(3) -0.022(3) 0.009(3)
O37 0.055(4) 0.028(3) 0.028(3) 0.002(2) 0.011(3) 0.008(2)
O38 0.052(4) 0.060(4) 0.038(4) -0.021(3) 0.016(3) -0.007(3)
O39 0.055(4) 0.056(4) 0.053(4) -0.023(3) 0.021(3) -0.033(3)
O40 0.053(4) 0.053(4) 0.033(3) 0.000(3) 0.004(3) 0.007(3)
O41 0.054(4) 0.098(6) 0.084(6) -0.019(5) 0.027(4) -0.021(4)
O42 0.076(6) 0.102(7) 0.089(7) 0.023(5) 0.010(5) -0.026(5)
O43 0.081(3) 0.091(3) 0.081(3) -0.0009(19) 0.0183(19) 0.0046(19)
O46 0.155(5) 0.161(5) 0.157(5) 0.008(2) 0.032(2) 0.001(2)

loop_
_atom_type_symbol
_atom_type_description
_atom_type_scat_dispersion_real
_atom_type_scat_dispersion_imag
_atom_type_scat_source
C C 0.0033 0.0016 'International Tables Vol C Tables 4.2.6.8 and 6.1.1.4'
H H 0.0000 0.0000 'International Tables Vol C Tables 4.2.6.8 and 6.1.1.4'
N N 0.0061 0.0033 'International Tables Vol C Tables 4.2.6.8 and 6.1.1.4'
O O 0.0106 0.0060 'International Tables Vol C Tables 4.2.6.8 and 6.1.1.4'
Dy Dy -0.1892 4.4098 'International Tables Vol C Tables 4.2.6.8 and 6.1.1.4'

loop_
_geom_angle_atom_site_label_1
_geom_angle_atom_site_label_2
_geom_angle_atom_site_label_3
_geom_angle
C39 C1 C13 118.7(6)
C39 C1 C22 117.2(6)
C13 C1 C22 124.0(6)
C12 C2 O10 125.3(6)
C12 C2 C13 122.1(7)
O10 C2 C13 112.6(6)
O2 C3 C17 125.3(6)
O2 C3 C26 118.3(6)
C17 C3 C26 116.3(6)
N2 C4 C11 121.7(6)
N2 C4 C6 111.5(5)
C11 C4 C6 126.8(5)
O12 C5 N9 126.4(6)
O12 C5 C15 116.9(6)
N9 C5 C15 116.5(6)
N6 C6 O8 126.1(6)
N6 C6 C4 119.6(5)
O8 C6 C4 114.3(5)
O5 C7 O11 124.3(6)
O5 C7 C31 117.8(6)
O11 C7 C31 117.8(6)
N11 C8 O9 126.5(6)
N11 C8 C33 118.4(6)
O9 C8 C33 115.1(5)
N10 C9 O1 125.7(6)
N10 C9 C32 119.9(6)
O1 C9 C32 114.4(5)
N14 C10 C18 120.2(6)
N14 C10 C37 112.2(5)
C18 C10 C37 127.6(6)
C20 C11 C4 117.4(6)
C2 C12 C28 119.2(7)
O6 C13 C2 117.5(6)
O6 C13 C1 124.4(6)
C2 C13 C1 118.0(6)
O22 C14 C24 124.4(6)
O22 C14 C43 118.1(7)
C24 C14 C43 117.5(7)
N3 C15 C53 122.2(6)
N3 C15 C5 111.5(5)
C53 C15 C5 126.0(6)
C19 C16 C81 120.1(7)
C65 C17 C3 119.7(6)
C65 C17 C29 113.6(6)
C3 C17 C29 126.7(6)
C36 C18 C10 118.6(6)
C16 C19 O31 121.8(6)
C16 C19 C35 123.0(6)
O31 C19 C35 115.2(6)
C11 C20 C33 118.3(6)
N13 C21 C36 122.0(6)
N13 C21 C25 112.5(6)
C36 C21 C25 125.4(6)
N7 C22 C1 124.8(6)
C26 C23 C78 119.5(6)
C14 C24 C30 120.6(7)
C14 C24 C27 122.7(7)
C30 C24 C27 116.7(7)
N16 C25 O7 127.1(6)
N16 C25 C21 115.1(6)
O7 C25 C21 117.7(6)
C23 C26 O3 123.7(6)
C23 C26 C3 123.0(7)
O3 C26 C3 113.3(6)
N5 C27 C24 125.4(7)
C39 C28 C12 120.0(7)
N4 C29 C17 127.3(6)
C79 C30 C24 120.2(7)
C77 C31 C75 119.2(7)
C77 C31 C7 120.0(7)
C75 C31 C7 120.8(7)
N12 C32 C58 121.9(6)
N12 C32 C9 111.5(5)
C58 C32 C9 126.6(6)
N1 C33 C20 120.9(6)
N1 C33 C8 111.6(5)
C20 C33 C8 127.5(6)
O4 C34 C41 124.0(6)
O4 C34 C38 117.6(6)
C41 C34 C38 118.2(6)
O15 C35 C19 118.0(6)
O15 C35 C44 124.8(6)
C19 C35 C44 117.2(6)
C18 C36 C21 117.7(6)
N17 C37 O18 125.6(6)
N17 C37 C10 119.7(6)
O18 C37 C10 114.7(5)
C42 C38 O13 125.1(6)
C42 C38 C34 121.6(7)
O13 C38 C34 113.2(6)
C28 C39 C1 121.9(7)
N18 C40 C44 126.8(6)
C83 C41 C34 118.7(6)
C83 C41 C45 117.9(6)
C34 C41 C45 123.2(6)
C38 C42 C46 120.0(6)
O14 C43 C61 125.7(7)
O14 C43 C14 113.6(7)
C61 C43 C14 120.7(7)
C64 C44 C35 118.5(6)
C64 C44 C40 114.9(6)
C35 C44 C40 126.5(6)
N8 C45 C41 125.3(6)
C83 C46 C42 118.9(6)
C56 C47 C90 118.2(7)
C56 C47 C48 120.4(6)
C90 C47 C48 121.4(7)
O33 C48 O34 123.9(6)
O33 C48 C47 117.4(6)
O34 C48 C47 118.7(6)
C74 C49 C60 119.0(7)
C74 C49 C55 120.3(7)
C60 C49 C55 120.6(7)
C70 C50 C68 119.6(7)
C70 C50 C52 120.4(7)
C68 C50 C52 120.0(7)
C66 C51 C59 118.3(7)
C66 C51 C76 120.5(6)
C59 C51 C76 121.2(6)
O28 C52 O23 124.9(7)
O28 C52 C50 118.4(7)
O23 C52 C50 116.6(6)
C58 C53 C15 117.3(6)
C73 C54 C62 121.0(7)
C73 C54 C57 117.1(7)
C62 C54 C57 121.7(7)
O21 C55 O16 124.8(6)
O21 C55 C49 118.5(6)
O16 C55 C49 116.7(6)
C47 C56 C102 121.2(7)
N15 C57 C54 125.8(7)
C32 C58 C53 118.6(6)
C67 C59 C51 121.0(7)
C109 C60 C49 120.7(7)
C43 C61 C79 121.0(7)
O27 C62 C54 124.4(7)
O27 C62 C89 119.1(7)
C54 C62 C89 116.5(7)
C81 C64 C44 122.5(7)
C78 C65 C17 121.6(7)
C69 C66 C51 120.4(7)
C71 C67 C59 119.8(7)
C50 C68 C105 120.0(7)
C71 C69 C66 120.8(7)
C50 C70 C99 120.8(8)
C69 C71 C67 119.7(7)
C97 C73 C54 121.7(8)
C108 C74 C49 119.9(7)
C96 C75 C31 119.4(7)
O20 C76 O29 125.5(7)
O20 C76 C51 119.0(6)
O29 C76 C51 115.5(7)
C31 C77 C98 120.7(8)
C65 C78 C23 119.9(6)
C30 C79 C61 119.9(7)
C16 C81 C64 118.7(6)
C46 C83 C41 122.1(7)
O36 C84 O25 122.3(8)
O36 C84 C91 119.5(8)
O25 C84 C91 118.2(7)
O35 C89 C92 124.0(7)
O35 C89 C62 115.1(7)
C92 C89 C62 120.9(8)
C95 C90 C47 120.0(7)
C103 C91 C107 119.7(9)
C103 C91 C84 121.3(8)
C107 C91 C84 118.9(8)
C89 C92 C97 120.7(7)
C98 C94 C96 119.8(7)
C101 C95 C90 120.5(7)
C94 C96 C75 120.6(8)
C73 C97 C92 119.0(8)
C94 C98 C77 120.3(8)
C104 C99 C70 118.8(8)
C95 C101 C102 120.5(7)
C101 C102 C56 119.5(7)
C91 C103 C106 122.1(9)
C105 C104 C99 120.6(8)
C104 C105 C68 120.2(8)
C115 C106 C103 118.6(10)
C116 C107 C91 119.6(9)
C110 C108 C74 120.5(7)
C110 C109 C60 119.9(7)
C108 C110 C109 120.0(7)
C106 C115 C116 121.7(10)
C107 C116 C115 117.1(9)
O22 Dy1 O4 148.89(16)
O22 Dy1 O11 107.27(16)
O4 Dy1 O11 89.62(15)
O22 Dy1 O12 137.43(16)
O4 Dy1 O12 71.71(14)
O11 Dy1 O12 73.96(14)
O22 Dy1 O26 79.78(17)
O4 Dy1 O26 80.60(15)
O11 Dy1 O26 72.95(15)
O12 Dy1 O26 136.50(15)
O22 Dy1 O32 83.95(17)
O4 Dy1 O32 94.80(16)
O11 Dy1 O32 149.18(16)
O12 Dy1 O32 78.53(15)
O26 Dy1 O32 137.86(16)
O22 Dy1 N5 73.73(18)
O4 Dy1 N5 136.85(16)
O11 Dy1 N5 75.77(17)
O12 Dy1 N5 65.28(16)
O26 Dy1 N5 130.20(17)
O32 Dy1 N5 80.33(17)
O22 Dy1 O13 87.19(16)
O4 Dy1 O13 64.11(14)
O11 Dy1 O13 140.07(15)
O12 Dy1 O13 119.82(14)
O26 Dy1 O13 73.42(15)
O32 Dy1 O13 67.16(15)
N5 Dy1 O13 143.89(16)
O22 Dy1 Dy2 175.07(12)
O4 Dy1 Dy2 34.71(10)
O11 Dy1 Dy2 74.11(11)
O12 Dy1 Dy2 37.99(10)
O26 Dy1 Dy2 105.12(11)
O32 Dy1 Dy2 92.56(11)
N5 Dy1 Dy2 102.29(13)
O13 Dy1 Dy2 94.67(10)
O20 Dy2 O9 98.75(15)
O20 Dy2 O4 80.08(15)
O9 Dy2 O4 133.33(14)
O20 Dy2 O5 142.17(15)
O9 Dy2 O5 73.36(15)
O4 Dy2 O5 79.70(15)
O20 Dy2 O12 129.24(15)
O9 Dy2 O12 131.64(14)
O4 Dy2 O12 69.97(14)
O5 Dy2 O12 71.38(14)
O20 Dy2 O15 76.44(14)
O9 Dy2 O15 66.86(14)
O4 Dy2 O15 151.55(14)
O5 Dy2 O15 128.72(14)
O12 Dy2 O15 114.03(14)
O20 Dy2 N8 73.45(16)
O9 Dy2 N8 63.87(15)
O4 Dy2 N8 71.40(15)
O5 Dy2 N8 69.91(16)
O12 Dy2 N8 128.91(15)
O15 Dy2 N8 115.97(15)
O20 Dy2 N3 146.29(15)
O9 Dy2 N3 75.52(15)
O4 Dy2 N3 128.19(15)
O5 Dy2 N3 68.96(15)
O12 Dy2 N3 61.53(14)
O15 Dy2 N3 70.76(15)
N8 Dy2 N3 128.43(16)
O20 Dy2 O31 72.36(16)
O9 Dy2 O31 128.25(14)
O4 Dy2 O31 96.22(14)
O5 Dy2 O31 141.53(15)
O12 Dy2 O31 71.35(14)
O15 Dy2 O31 61.47(13)
N8 Dy2 O31 145.17(16)
N3 Dy2 O31 85.15(15)
O20 Dy2 Dy1 109.67(11)
O9 Dy2 Dy1 139.32(10)
O4 Dy2 Dy1 34.37(10)
O5 Dy2 Dy1 66.29(10)
O12 Dy2 Dy1 36.56(9)
O15 Dy2 Dy1 146.97(10)
N8 Dy2 Dy1 96.54(12)
N3 Dy2 Dy1 94.22(11)
O31 Dy2 Dy1 88.77(9)
O20 Dy2 Dy3 96.34(11)
O9 Dy2 Dy3 34.88(10)
O4 Dy2 Dy3 167.40(10)
O5 Dy2 Dy3 96.51(10)
O12 Dy2 Dy3 120.44(9)
O15 Dy2 Dy3 34.51(9)
N8 Dy2 Dy3 96.00(11)
N3 Dy2 Dy3 59.83(11)
O31 Dy2 Dy3 94.16(9)
Dy1 Dy2 Dy3 153.424(10)
O15 Dy3 O18 142.58(15)
O15 Dy3 O9 70.95(14)
O18 Dy3 O9 133.86(14)
O15 Dy3 O1 139.37(15)
O18 Dy3 O1 70.50(14)
O9 Dy3 O1 103.16(14)
O15 Dy3 O17 81.68(15)
O18 Dy3 O17 83.47(15)
O9 Dy3 O17 69.79(15)
O1 Dy3 O17 135.53(15)
O15 Dy3 O30 83.43(15)
O18 Dy3 O30 87.89(15)
O9 Dy3 O30 135.58(14)
O1 Dy3 O30 73.51(14)
O17 Dy3 O30 142.45(15)
O15 Dy3 N18 78.26(16)
O18 Dy3 N18 64.45(15)
O9 Dy3 N18 132.82(16)
O1 Dy3 N18 123.24(15)
O17 Dy3 N18 71.11(16)
O30 Dy3 N18 72.19(16)
O15 Dy3 N12 78.36(16)
O18 Dy3 N12 131.04(15)
O9 Dy3 N12 71.70(15)
O1 Dy3 N12 62.19(15)
O17 Dy3 N12 140.61(15)
O30 Dy3 N12 67.90(15)
N18 Dy3 N12 135.46(16)
O15 Dy3 N1 131.59(15)
O18 Dy3 N1 73.39(15)
O9 Dy3 N1 62.64(15)
O1 Dy3 N1 67.86(15)
O17 Dy3 N1 70.47(16)
O30 Dy3 N1 140.78(15)
N18 Dy3 N1 124.99(17)
N12 Dy3 N1 98.74(16)
O15 Dy3 Dy4 167.67(11)
O18 Dy3 Dy4 36.50(10)
O9 Dy3 Dy4 118.74(10)
O1 Dy3 Dy4 34.85(10)
O17 Dy3 Dy4 108.36(11)
O30 Dy3 Dy4 84.24(10)
N18 Dy3 Dy4 97.89(12)
N12 Dy3 Dy4 97.01(11)
N1 Dy3 Dy4 60.13(11)
O15 Dy3 Dy2 39.28(11)
O18 Dy3 Dy2 165.03(11)
O9 Dy3 Dy2 34.39(10)
O1 Dy3 Dy2 117.06(10)
O17 Dy3 Dy2 82.49(11)
O30 Dy3 Dy2 106.47(10)
N18 Dy3 Dy2 115.29(12)
N12 Dy3 Dy2 60.74(11)
N1 Dy3 Dy2 96.93(11)
Dy4 Dy3 Dy2 146.790(10)
O2 Dy4 O1 143.47(15)
O2 Dy4 O33 87.08(15)
O1 Dy4 O33 83.79(15)
O2 Dy4 O18 139.12(15)
O1 Dy4 O18 70.30(14)
O33 Dy4 O18 72.36(15)
O2 Dy4 O8 71.23(14)
O1 Dy4 O8 132.80(14)
O33 Dy4 O8 140.32(15)
O18 Dy4 O8 102.63(14)
O2 Dy4 O19 81.74(15)
O1 Dy4 O19 83.52(14)
O33 Dy4 O19 141.14(16)
O18 Dy4 O19 135.44(14)
O8 Dy4 O19 69.53(14)
O2 Dy4 N4 78.81(16)
O1 Dy4 N4 64.79(15)
O33 Dy4 N4 70.46(17)
O18 Dy4 N4 123.51(16)
O8 Dy4 N4 132.89(16)
O19 Dy4 N4 70.89(16)
O2 Dy4 N14 78.08(16)
O1 Dy4 N14 131.41(15)
O33 Dy4 N14 72.62(16)
O18 Dy4 N14 62.33(15)
O8 Dy4 N14 70.64(15)
O19 Dy4 N14 139.32(15)
N4 Dy4 N14 137.01(16)
O2 Dy4 N2 130.81(15)
O1 Dy4 N2 72.91(15)
O33 Dy4 N2 139.33(16)
O18 Dy4 N2 68.60(15)
O8 Dy4 N2 61.74(14)
O19 Dy4 N2 69.54(15)
N4 Dy4 N2 124.09(16)
N14 Dy4 N2 98.33(16)
O2 Dy4 Dy3 168.08(11)
O1 Dy4 Dy3 36.40(10)
O33 Dy4 Dy3 81.07(11)
O18 Dy4 Dy3 34.75(10)
O8 Dy4 Dy3 117.75(10)
O19 Dy4 Dy3 108.34(10)
N4 Dy4 Dy3 98.19(12)
N14 Dy4 Dy3 97.08(11)
N2 Dy4 Dy3 60.34(11)
O2 Dy4 Dy5 39.06(10)
O1 Dy4 Dy5 164.00(10)
O33 Dy4 Dy5 111.65(11)
O18 Dy4 Dy5 117.35(10)
O8 Dy4 Dy5 34.50(10)
O19 Dy4 Dy5 81.62(10)
N4 Dy4 Dy5 115.21(12)
N14 Dy4 Dy5 60.63(11)
N2 Dy4 Dy5 96.21(11)
Dy3 Dy4 Dy5 146.486(10)
O23 Dy5 O8 96.82(16)
O23 Dy5 O6 83.10(16)
O8 Dy5 O6 133.73(15)
O23 Dy5 O7 131.08(16)
O8 Dy5 O7 131.63(14)
O6 Dy5 O7 68.76(15)
O23 Dy5 O16 141.37(15)
O8 Dy5 O16 73.66(14)
O6 Dy5 O16 78.12(15)
O7 Dy5 O16 71.65(14)
O23 Dy5 N7 72.08(17)
O8 Dy5 N7 63.47(15)
O6 Dy5 N7 72.84(16)
O7 Dy5 N7 130.08(16)
O16 Dy5 N7 70.22(16)
O23 Dy5 O2 73.92(15)
O8 Dy5 O2 68.19(13)
O6 Dy5 O2 150.74(14)
O7 Dy5 O2 113.81(14)
O16 Dy5 O2 131.04(14)
N7 Dy5 O2 115.35(15)
O23 Dy5 O3 69.88(16)
O8 Dy5 O3 130.12(14)
O6 Dy5 O3 93.48(15)
O7 Dy5 O3 72.75(14)
O16 Dy5 O3 144.07(14)
N7 Dy5 O3 140.82(16)
O2 Dy5 O3 61.93(13)
O23 Dy5 N13 144.45(17)
O8 Dy5 N13 74.39(15)
O6 Dy5 N13 128.06(16)
O7 Dy5 N13 62.76(15)
O16 Dy5 N13 70.21(16)
N7 Dy5 N13 128.28(16)
O2 Dy5 N13 70.83(15)
O3 Dy5 N13 89.32(16)
O23 Dy5 Dy4 92.93(12)
O8 Dy5 Dy4 36.12(10)
O6 Dy5 Dy4 168.75(11)
O7 Dy5 Dy4 120.94(10)
O16 Dy5 Dy4 98.99(10)
N7 Dy5 Dy4 95.93(12)
O2 Dy5 Dy4 34.29(9)
O3 Dy5 Dy4 95.03(10)
N13 Dy5 Dy4 59.47(11)
O23 Dy5 Dy6 111.12(12)
O8 Dy5 Dy6 140.78(10)
O6 Dy5 Dy6 33.44(11)
O7 Dy5 Dy6 35.83(10)
O16 Dy5 Dy6 67.31(10)
N7 Dy5 Dy6 98.81(12)
O2 Dy5 Dy6 144.75(9)
O3 Dy5 Dy6 86.40(10)
N13 Dy5 Dy6 95.34(11)
Dy4 Dy5 Dy6 154.698(10)
O27 Dy6 O25 84.83(18)
O27 Dy6 O21 97.98(18)
O25 Dy6 O21 154.38(17)
O27 Dy6 O6 154.89(16)
O25 Dy6 O6 108.65(16)
O21 Dy6 O6 79.11(15)
O27 Dy6 O7 136.46(16)
O25 Dy6 O7 84.26(16)
O21 Dy6 O7 76.19(15)
O6 Dy6 O7 67.52(14)
O27 Dy6 O24 72.84(17)
O25 Dy6 O24 128.59(17)
O21 Dy6 O24 75.93(16)
O6 Dy6 O24 82.33(16)
O7 Dy6 O24 142.06(15)
O27 Dy6 N15 72.38(18)
O25 Dy6 N15 76.35(19)
O21 Dy6 N15 80.25(18)
O6 Dy6 N15 130.55(16)
O7 Dy6 N15 64.09(16)
O24 Dy6 N15 134.12(19)
O27 Dy6 O10 104.98(17)
O25 Dy6 O10 72.01(16)
O21 Dy6 O10 130.57(15)
O6 Dy6 O10 61.83(14)
O7 Dy6 O10 111.31(15)
O24 Dy6 O10 70.22(16)
N15 Dy6 O10 148.35(18)
O27 Dy6 Dy5 167.00(13)
O25 Dy6 Dy5 102.37(13)
O21 Dy6 Dy5 70.85(11)
O6 Dy6 Dy5 32.07(10)
O7 Dy6 Dy5 35.95(10)
O24 Dy6 Dy5 109.53(12)
N15 Dy6 Dy5 98.55(13)
O10 Dy6 Dy5 87.65(10)
N2 N1 C33 121.0(5)
N2 N1 Dy3 118.5(4)
C33 N1 Dy3 119.9(4)
N1 N2 C4 120.7(5)
N1 N2 Dy4 117.4(3)
C4 N2 Dy4 120.8(4)
N12 N3 C15 119.8(5)
N12 N3 Dy2 116.3(4)
C15 N3 Dy2 121.8(4)
C29 N4 N10 114.3(5)
C29 N4 Dy4 127.1(4)
N10 N4 Dy4 118.6(4)
C27 N5 N9 113.4(6)
C27 N5 Dy1 131.0(5)
N9 N5 Dy1 114.9(4)
C6 N6 N7 109.1(5)
C22 N7 N6 113.2(5)
C22 N7 Dy5 126.9(4)
N6 N7 Dy5 118.5(4)
C45 N8 N11 113.0(5)
C45 N8 Dy2 129.6(4)
N11 N8 Dy2 117.1(4)
C5 N9 N5 111.2(6)
C9 N10 N4 109.9(5)
C8 N11 N8 109.9(5)
N3 N12 C32 120.1(5)
N3 N12 Dy3 118.8(4)
C32 N12 Dy3 120.5(4)
N14 N13 C21 120.1(5)
N14 N13 Dy5 117.7(4)
C21 N13 Dy5 121.0(4)
N13 N14 C10 121.0(5)
N13 N14 Dy4 118.8(4)
C10 N14 Dy4 119.7(4)
C57 N15 N16 112.4(6)
C57 N15 Dy6 130.1(5)
N16 N15 Dy6 117.3(4)
C25 N16 N15 111.0(5)
C37 N17 N18 109.3(5)
C40 N18 N17 113.3(5)
C40 N18 Dy3 128.1(4)
N17 N18 Dy3 118.5(3)
C9 O1 Dy4 120.9(4)
C9 O1 Dy3 123.9(4)
Dy4 O1 Dy3 108.75(16)
C3 O2 Dy4 133.9(4)
C3 O2 Dy5 118.7(4)
Dy4 O2 Dy5 106.65(15)
C26 O3 C86 114.6(5)
C26 O3 Dy5 118.2(4)
C86 O3 Dy5 118.4(4)
C34 O4 Dy1 118.0(4)
C34 O4 Dy2 131.0(4)
Dy1 O4 Dy2 110.92(16)
C7 O5 Dy2 141.9(4)
C13 O6 Dy5 126.1(4)
C13 O6 Dy6 119.0(4)
Dy5 O6 Dy6 114.50(17)
C25 O7 Dy6 115.0(4)
C25 O7 Dy5 123.6(4)
Dy6 O7 Dy5 108.22(16)
C6 O8 Dy5 122.6(4)
C6 O8 Dy4 123.2(4)
Dy5 O8 Dy4 109.38(16)
C8 O9 Dy2 121.8(4)
C8 O9 Dy3 125.0(4)
Dy2 O9 Dy3 110.73(16)
C2 O10 C93 116.1(5)
C2 O10 Dy6 113.2(4)
C93 O10 Dy6 121.3(4)
C7 O11 Dy1 131.1(4)
C5 O12 Dy1 114.7(4)
C5 O12 Dy2 126.2(4)
Dy1 O12 Dy2 105.46(16)
C38 O13 C87 118.1(5)
C38 O13 Dy1 111.8(4)
C87 O13 Dy1 125.0(4)
C43 O14 C82 120.5(7)
C35 O15 Dy3 134.3(4)
C35 O15 Dy2 118.9(4)
Dy3 O15 Dy2 106.22(16)
C55 O16 Dy5 135.0(4)
C88 O17 Dy3 132.7(4)
C37 O18 Dy3 122.1(4)
C37 O18 Dy4 123.3(4)
Dy3 O18 Dy4 108.75(16)
C85 O19 Dy4 130.2(4)
C76 O20 Dy2 144.2(5)
C55 O21 Dy6 135.9(4)
C14 O22 Dy1 141.3(4)
C52 O23 Dy5 148.8(5)
C111 O24 Dy6 133.4(4)
C84 O25 Dy6 160.5(5)
C80 O26 Dy1 128.7(4)
C62 O27 Dy6 136.9(5)
C72 O30 Dy3 126.0(4)
C19 O31 C63 112.1(5)
C19 O31 Dy2 113.9(4)
C63 O31 Dy2 128.8(4)
C100 O32 Dy1 130.2(4)
C48 O33 Dy4 164.7(5)
C89 O35 C112 116.7(6)

loop_
_geom_bond_atom_site_label_1
_geom_bond_atom_site_label_2
_geom_bond_distance
C1 C39 1.397(9)
C1 C13 1.411(10)
C1 C22 1.460(9)
C2 C12 1.364(9)
C2 O10 1.386(8)
C2 C13 1.411(10)
C3 O2 1.324(7)
C3 C17 1.412(9)
C3 C26 1.416(9)
C4 N2 1.321(8)
C4 C11 1.405(8)
C4 C6 1.500(8)
C5 O12 1.298(8)
C5 N9 1.305(9)
C5 C15 1.493(9)
C6 N6 1.290(8)
C6 O8 1.306(7)
C7 O5 1.244(8)
C7 O11 1.279(8)
C7 C31 1.495(9)
C8 N11 1.289(8)
C8 O9 1.301(7)
C8 C33 1.485(9)
C9 N10 1.294(8)
C9 O1 1.309(7)
C9 C32 1.494(9)
C10 N14 1.347(8)
C10 C18 1.402(9)
C10 C37 1.479(9)
C11 C20 1.371(9)
C12 C28 1.399(10)
C13 O6 1.346(8)
C14 O22 1.293(8)
C14 C24 1.410(10)
C14 C43 1.424(10)
C15 N3 1.337(8)
C15 C53 1.393(9)
C16 C19 1.372(9)
C16 C81 1.377(10)
C17 C65 1.407(9)
C17 C29 1.449(9)
C18 C36 1.360(9)
C19 O31 1.395(8)
C19 C35 1.398(9)
C20 C33 1.400(9)
C21 N13 1.327(8)
C21 C36 1.396(9)
C21 C25 1.495(9)
C22 N7 1.281(8)
C23 C26 1.373(9)
C23 C78 1.380(10)
C24 C30 1.412(10)
C24 C27 1.444(10)
C25 N16 1.297(9)
C25 O7 1.298(8)
C26 O3 1.389(8)
C27 N5 1.292(9)
C28 C39 1.364(10)
C29 N4 1.285(8)
C30 C79 1.379(10)
C31 C77 1.377(10)
C31 C75 1.393(10)
C32 N12 1.345(8)
C32 C58 1.371(9)
C33 N1 1.332(8)
C34 O4 1.341(7)
C34 C41 1.408(9)
C34 C38 1.414(9)
C35 O15 1.330(8)
C35 C44 1.424(9)
C37 N17 1.293(8)
C37 O18 1.300(7)
C38 C42 1.359(9)
C38 O13 1.378(8)
C40 N18 1.288(8)
C40 C44 1.444(9)
C41 C83 1.395(9)
C41 C45 1.449(9)
C42 C46 1.408(10)
C43 O14 1.372(10)
C43 C61 1.380(11)
C44 C64 1.400(9)
C45 N8 1.272(8)
C46 C83 1.374(9)
C47 C56 1.382(10)
C47 C90 1.399(10)
C47 C48 1.493(10)
C48 O33 1.250(8)
C48 O34 1.263(8)
C49 C74 1.390(10)
C49 C60 1.388(10)
C49 C55 1.490(10)
C50 C70 1.359(11)
C50 C68 1.376(10)
C50 C52 1.511(10)
C51 C66 1.387(10)
C51 C59 1.392(10)
C51 C76 1.506(10)
C52 O28 1.237(9)
C52 O23 1.271(8)
C53 C58 1.372(9)
C54 C73 1.397(10)
C54 C62 1.417(11)
C54 C57 1.449(10)
C55 O21 1.255(8)
C55 O16 1.273(8)
C56 C102 1.383(10)
C57 N15 1.279(9)
C59 C67 1.377(10)
C60 C109 1.382(10)
C61 C79 1.389(11)
C62 O27 1.304(9)
C62 C89 1.425(10)
C63 O31 1.459(8)
C64 C81 1.385(10)
C65 C78 1.367(9)
C66 C69 1.377(10)
C67 C71 1.379(10)
C68 C105 1.389(10)
C69 C71 1.370(10)
C70 C99 1.397(10)
C72 O30 1.430(9)
C73 C97 1.349(11)
C74 C108 1.389(10)
C75 C96 1.390(10)
C76 O20 1.234(8)
C76 O29 1.266(9)
C77 C98 1.379(10)
C80 O26 1.429(8)
C82 O14 1.396(9)
C84 O36 1.237(9)
C84 O25 1.275(9)
C84 C91 1.494(12)
C85 O19 1.420(8)
C86 O3 1.445(8)
C87 O13 1.431(8)
C88 O17 1.426(9)
C89 O35 1.359(9)
C89 C92 1.383(11)
C90 C95 1.386(10)
C91 C103 1.371(12)
C91 C107 1.384(12)
C92 C97 1.412(11)
C93 O10 1.434(8)
C94 C98 1.369(11)
C94 C96 1.372(11)
C95 C101 1.362(10)
C99 C104 1.380(11)
C100 O32 1.430(9)
C101 C102 1.373(11)
C103 C106 1.376(12)
C104 C105 1.354(11)
C106 C115 1.315(13)
C107 C116 1.374(13)
C108 C110 1.372(11)
C109 C110 1.381(10)
C111 O24 1.452(9)
C112 O35 1.427(9)
C113 O37 1.409(10)
C114 O38 1.403(10)
C115 C116 1.462(14)
C117 O40 1.434(10)
C118 O45 1.489(9)
C119 O39 1.415(10)
C120 O42 1.392(12)
C121 O41 1.389(12)
C122 O43 1.426(8)
C123 O46 1.476(9)
C124 O47 1.464(9)
C125 O48 1.423(9)
Dy1 O22 2.189(4)
Dy1 O4 2.299(4)
Dy1 O11 2.321(4)
Dy1 O12 2.350(4)
Dy1 O26 2.397(4)
Dy1 O32 2.412(4)
Dy1 N5 2.464(6)
Dy1 O13 2.550(4)
Dy1 Dy2 3.8035(4)
Dy2 O20 2.289(4)
Dy2 O9 2.307(4)
Dy2 O4 2.319(4)
Dy2 O5 2.365(4)
Dy2 O12 2.429(4)
Dy2 O15 2.518(4)
Dy2 N8 2.527(5)
Dy2 N3 2.592(5)
Dy2 O31 2.607(4)
Dy2 Dy3 3.8195(4)
Dy3 O15 2.253(4)
Dy3 O18 2.286(4)
Dy3 O9 2.335(4)
Dy3 O1 2.379(4)
Dy3 O17 2.421(4)
Dy3 O30 2.457(4)
Dy3 N18 2.465(5)
Dy3 N12 2.524(5)
Dy3 N1 2.530(5)
Dy3 Dy4 3.7969(4)
Dy4 O2 2.249(4)
Dy4 O1 2.291(4)
Dy4 O33 2.333(4)
Dy4 O18 2.385(4)
Dy4 O8 2.391(4)
Dy4 O19 2.452(4)
Dy4 N4 2.463(5)
Dy4 N14 2.511(5)
Dy4 N2 2.536(5)
Dy4 Dy5 3.8257(4)
Dy5 O23 2.269(4)
Dy5 O8 2.297(4)
Dy5 O6 2.300(4)
Dy5 O7 2.436(4)
Dy5 O16 2.441(4)
Dy5 N7 2.514(5)
Dy5 O2 2.516(4)
Dy5 O3 2.529(4)
Dy5 N13 2.571(5)
Dy5 Dy6 3.9414(4)
Dy6 O27 2.233(5)
Dy6 O25 2.267(5)
Dy6 O21 2.327(5)
Dy6 O6 2.387(4)
Dy6 O7 2.429(4)
Dy6 O24 2.443(5)
Dy6 N15 2.474(6)
Dy6 O10 2.595(5)
N1 N2 1.318(7)
N3 N12 1.327(7)
N4 N10 1.406(7)
N5 N9 1.403(7)
N6 N7 1.417(7)
N8 N11 1.421(7)
N13 N14 1.321(7)
N15 N16 1.413(8)
N17 N18 1.425(7)
